data_7036700
loop_
_publ_author_name
'Chen, Chia-Hsiang'
'Aghabali, Amineh'
'Metta-Magana, Alejandro J'
'Olmstead, Marilyn M.'
'Balch, Alan L.'
'Echegoyen, Luis'

_publ_section_title
;
 Synthesis and characterization of a trans-1 hexakis-fullerene linker that
 forms crystalline polymers with silver salts.
;
_journal_issue 42
_journal_name_full 'Dalton transactions (Cambridge, England : 2003)'
_journal_page_first 18487
_journal_page_last 18491
_journal_paper_doi 10.1039/c5dt03054d
_journal_volume 44
_journal_year 2015
_chemical_formula_moiety 'C118 H64 N4 O24, 0.66(C H2 Cl2)'
_chemical_formula_sum 'C118.66 H65.32 Cl1.32 N4 O24'
_chemical_formula_weight 1977.78
_space_group_crystal_system monoclinic
_space_group_IT_number 14
_space_group_name_Hall '-P 2yn'
_space_group_name_H-M_alt 'P 1 21/n 1'
_symmetry_space_group_name_Hall '-P 2yn'
_symmetry_space_group_name_H-M 'P 1 21/n 1'
_atom_sites_solution_hydrogens geom
_atom_sites_solution_primary direct
_atom_sites_solution_secondary difmap
_audit_creation_method SHELXL-2014/6
_audit_update_record
;
2015-09-15 deposited with the CCDC.
2015-09-29 downloaded from the CCDC.
;
_cell_angle_alpha 90
_cell_angle_beta 103.750(2)
_cell_angle_gamma 90
_cell_formula_units_Z 2
_cell_length_a 14.9602(5)
_cell_length_b 15.7483(5)
_cell_length_c 20.3226(6)
_cell_measurement_reflns_used 9958
_cell_measurement_temperature 100(2)
_cell_measurement_theta_max 29.6445
_cell_measurement_theta_min 2.4355
_cell_volume 4650.7(3)
_computing_cell_refinement 'SAINT (Bruker)'
_computing_data_collection 'Apex2 (Bruker)'
_computing_data_reduction 'SAINT (Bruker)'
_computing_publication_material 'SHELXL-2014/6 (Sheldrick, 2014)'
_computing_structure_refinement 'SHELXL-2014/6 (Sheldrick, 2014)'
_computing_structure_solution 'SHELXT 2014/4 (Sheldrick, 2014)'
_diffrn_ambient_temperature 100(2)
_diffrn_measured_fraction_theta_full 1.000
_diffrn_measured_fraction_theta_max 0.999
_diffrn_measurement_device_type 'Bruker SMART APEX CCD'
_diffrn_measurement_method '\w and \f scans'
_diffrn_radiation_type MoK\a
_diffrn_radiation_wavelength 0.71073
_diffrn_reflns_av_R_equivalents 0.0285
_diffrn_reflns_av_unetI/netI 0.0278
_diffrn_reflns_laue_measured_fraction_full 1.000
_diffrn_reflns_laue_measured_fraction_max 0.999
_diffrn_reflns_limit_h_max 20
_diffrn_reflns_limit_h_min -20
_diffrn_reflns_limit_k_max 21
_diffrn_reflns_limit_k_min -20
_diffrn_reflns_limit_l_max 28
_diffrn_reflns_limit_l_min -15
_diffrn_reflns_number 58983
_diffrn_reflns_point_group_measured_fraction_full 1.000
_diffrn_reflns_point_group_measured_fraction_max 0.999
_diffrn_reflns_theta_full 25.242
_diffrn_reflns_theta_max 29.680
_diffrn_reflns_theta_min 1.654
_diffrn_source 'fine-focus tube'
_exptl_absorpt_coefficient_mu 0.136
_exptl_absorpt_correction_T_max 0.7459
_exptl_absorpt_correction_T_min 0.7089
_exptl_absorpt_correction_type multi-scan
_exptl_crystal_colour orange
_exptl_crystal_density_diffrn 1.412
_exptl_crystal_description prism
_exptl_crystal_F_000 2039
_exptl_crystal_size_max 0.045
_exptl_crystal_size_mid 0.035
_exptl_crystal_size_min 0.025
_refine_diff_density_max 0.902
_refine_diff_density_min -0.487
_refine_diff_density_rms 0.088
_refine_ls_extinction_method none
_refine_ls_goodness_of_fit_ref 1.071
_refine_ls_hydrogen_treatment constr
_refine_ls_matrix_type full
_refine_ls_number_parameters 742
_refine_ls_number_reflns 13168
_refine_ls_number_restraints 44
_refine_ls_restrained_S_all 1.080
_refine_ls_R_factor_all 0.0903
_refine_ls_R_factor_gt 0.0655
_refine_ls_shift/su_max 0.054
_refine_ls_shift/su_mean 0.003
_refine_ls_structure_factor_coef Fsqd
_refine_ls_weighting_details 'w=1/[\s^2^(Fo^2^)+(0.1217P)^2^+2.1106P] where P=(Fo^2^+2Fc^2^)/3'
_refine_ls_weighting_scheme calc
_refine_ls_wR_factor_gt 0.1922
_refine_ls_wR_factor_ref 0.2180
_reflns_Friedel_coverage 0.000
_reflns_number_gt 9605
_reflns_number_total 13168
_reflns_threshold_expression 'I > 2\s(I)'
_cod_data_source_file c5dt03054d2.cif
_cod_data_source_block 3
_cod_depositor_comments 'Adding full bibliography for 7036700--7036702.cif.'
_cod_database_code 7036700
_shelx_space_group_comment
;
The symmetry employed for this shelxl refinement is uniquely defined
by the following loop, which should always be used as a source of
symmetry information in preference to the above space-group names.
They are only intended as comments.
;
_shelx_estimated_absorpt_t_min 0.994
_shelx_estimated_absorpt_t_max 0.997
_shelxl_version_number 2014/6

loop_
_space_group_symop_operation_xyz
'x, y, z'
'-x+1/2, y+1/2, -z+1/2'
'-x, -y, -z'
'x-1/2, -y-1/2, z-1/2'

loop_
_atom_site_label
_atom_site_type_symbol
_atom_site_fract_x
_atom_site_fract_y
_atom_site_fract_z
_atom_site_U_iso_or_equiv
_atom_site_adp_type
_atom_site_occupancy
_atom_site_site_symmetry_order
_atom_site_calc_flag
_atom_site_refinement_flags_posn
_atom_site_refinement_flags_adp
_atom_site_refinement_flags_occupancy
_atom_site_disorder_assembly
_atom_site_disorder_group
N1 N 0.6028(3) 1.1192(2) 0.1898(2) 0.1072(13) Uani 1 1 d . . . . .
N2 N 0.9468(2) 0.9940(2) 0.40219(16) 0.0852(10) Uani 1 1 d . . . . .
O1 O 0.61502(13) 0.69785(12) 0.26527(9) 0.0522(5) Uani 1 1 d . . . . .
O2 O 0.68140(9) 0.78925(10) 0.34675(7) 0.0353(3) Uani 1 1 d . . . . .
O3 O 0.40280(13) 0.82470(12) 0.35005(11) 0.0610(6) Uani 1 1 d . . . . .
O4 O 0.49437(11) 0.85692(12) 0.28142(10) 0.0533(5) Uani 1 1 d . . . . .
O5 O 0.33095(17) 0.18908(14) 0.31593(17) 0.0886(8) Uani 1 1 d . . . . .
O6 O 0.19711(13) 0.25174(12) 0.31016(12) 0.0598(5) Uani 1 1 d . . . . .
O7 O 0.27542(14) 0.44269(12) 0.21382(9) 0.0536(4) Uani 1 1 d . . . . .
O8 O 0.32547(16) 0.31400(15) 0.19201(9) 0.0654(6) Uani 1 1 d . . . . .
O9 O 0.76982(16) 0.33394(14) 0.34552(9) 0.0650(6) Uani 1 1 d . . . . .
O10 O 0.7920(2) 0.23463(12) 0.42529(12) 0.0794(8) Uani 1 1 d D . . . .
O11 O 0.90218(11) 0.42373(17) 0.55479(11) 0.0684(6) Uani 1 1 d . . . . .
O12 O 0.94006(12) 0.36988(18) 0.46523(12) 0.0774(7) Uani 1 1 d . . . . .
C60 C 0.1098(14) 0.5313(13) 0.0607(12) 0.150(8) Uani 0.33 1 d D . P A -1
H60A H 0.1010 0.4701 0.0500 0.180 Uiso 0.33 1 calc R U P A -1
H60B H 0.1577 0.5359 0.1036 0.180 Uiso 0.33 1 calc R U P A -1
Cl1 Cl 0.0141(5) 0.5681(4) 0.0744(3) 0.1557(19) Uani 0.33 1 d D . P A -1
Cl2 Cl 0.1507(6) 0.5763(4) 0.0001(5) 0.204(4) Uani 0.33 1 d D . P A -1
C1 C 0.49382(12) 0.65141(11) 0.35750(9) 0.0249(3) Uani 1 1 d . . . . .
C2 C 0.39718(11) 0.63011(12) 0.35897(9) 0.0250(3) Uani 1 1 d . . . . .
C3 C 0.37716(11) 0.54658(12) 0.33311(9) 0.0249(3) Uani 1 1 d . . . . .
C4 C 0.46250(11) 0.50887(12) 0.32204(8) 0.0244(3) Uani 1 1 d . . . . .
C5 C 0.53421(11) 0.56986(12) 0.34183(9) 0.0246(3) Uani 1 1 d . . . . .
C6 C 0.62184(11) 0.54380(11) 0.37537(9) 0.0243(3) Uani 1 1 d . . . . .
C7 C 0.64152(11) 0.45576(11) 0.38659(9) 0.0244(3) Uani 1 1 d . . . . .
C8 C 0.57152(11) 0.39654(11) 0.36730(9) 0.0248(3) Uani 1 1 d . . . . .
C9 C 0.48138(11) 0.42288(12) 0.33264(9) 0.0248(3) Uani 1 1 d . . . . .
C10 C 0.41359(12) 0.36168(12) 0.34846(9) 0.0259(3) Uani 1 1 d . . . . .
C11 C 0.31998(11) 0.40250(12) 0.35951(9) 0.0252(3) Uani 1 1 d . . . . .
C12 C 0.31259(11) 0.49673(12) 0.35419(9) 0.0249(3) Uani 1 1 d . . . . .
C13 C 0.35623(11) 0.65994(11) 0.40932(9) 0.0251(3) Uani 1 1 d . . . . .
C14 C 0.28991(11) 0.60900(12) 0.43128(9) 0.0252(3) Uani 1 1 d . . . . .
C15 C 0.27088(11) 0.52758(12) 0.40568(9) 0.0250(3) Uani 1 1 d . . . . .
C16 C 0.26198(11) 0.45622(12) 0.45036(9) 0.0243(3) Uani 1 1 d . . . . .
C17 C 0.29810(11) 0.38189(12) 0.42573(9) 0.0255(3) Uani 1 1 d . . . . .
C18 C 0.34930(11) 0.32425(11) 0.47165(9) 0.0254(3) Uani 1 1 d . . . . .
C19 C 0.43469(12) 0.28674(11) 0.46081(9) 0.0254(3) Uani 1 1 d . . . . .
C20 C 0.46721(12) 0.30824(11) 0.40447(9) 0.0255(3) Uani 1 1 d . . . . .
C21 C 0.56280(12) 0.32488(11) 0.41200(9) 0.0255(3) Uani 1 1 d . . . . .
C22 C 0.71702(11) 0.44608(12) 0.44864(9) 0.0248(3) Uani 1 1 d . . . . .
C23 C 0.70742(11) 0.36890(12) 0.49716(9) 0.0255(3) Uani 1 1 d . . . . .
C24 C 0.62377(12) 0.31508(11) 0.47454(9) 0.0250(3) Uani 1 1 d . . . . .
C25 C 0.59016(12) 0.29289(11) 0.53233(9) 0.0253(3) Uani 1 1 d . . . . .
C26 C 0.49712(12) 0.27587(11) 0.52537(9) 0.0253(3) Uani 1 1 d . . . . .
C27 C 0.44824(12) 0.29692(11) 0.57928(9) 0.0253(3) Uani 1 1 d . . . . .
C28 C 0.35982(11) 0.33632(11) 0.54256(9) 0.0247(3) Uani 1 1 d . . . . .
C29 C 0.32440(11) 0.40878(11) 0.56613(9) 0.0243(3) Uani 1 1 d . . . . .
C30 C 0.27171(11) 0.46818(12) 0.51955(9) 0.0246(3) Uani 1 1 d . . . . .
C31 C 0.53414(12) 0.73794(12) 0.34910(10) 0.0276(4) Uani 1 1 d . . . . .
C32 C 0.61446(13) 0.73806(12) 0.31495(10) 0.0297(4) Uani 1 1 d . . . . .
C33 C 0.75773(15) 0.79643(17) 0.31389(12) 0.0426(5) Uani 1 1 d . . . . .
H33A H 0.7338 0.8081 0.2650 0.051 Uiso 1 1 calc R U . . .
H33B H 0.7925 0.7424 0.3187 0.051 Uiso 1 1 calc R U . . .
C34 C 0.81974(15) 0.86698(16) 0.34597(12) 0.0412(5) Uani 1 1 d . . . . .
C35 C 0.8614(2) 0.9177(2) 0.30617(15) 0.0713(10) Uani 1 1 d . . . . .
H35 H 0.8475 0.9100 0.2584 0.086 Uiso 1 1 calc R U . . .
C36 C 0.9228(3) 0.9790(3) 0.3362(2) 0.0961(15) Uani 1 1 d . . . . .
H36 H 0.9500 1.0131 0.3076 0.115 Uiso 1 1 calc R U . . .
C37 C 0.9059(2) 0.9465(2) 0.43990(16) 0.0685(9) Uani 1 1 d . . . . .
H37 H 0.9212 0.9559 0.4874 0.082 Uiso 1 1 calc R U . . .
C38 C 0.84200(19) 0.88373(19) 0.41453(13) 0.0539(6) Uani 1 1 d . . . . .
H38 H 0.8138 0.8525 0.4441 0.065 Uiso 1 1 calc R U . . .
C39 C 0.46881(14) 0.81131(13) 0.32860(11) 0.0342(4) Uani 1 1 d . . . . .
C40 C 0.43732(19) 0.92901(19) 0.25355(19) 0.0664(9) Uani 1 1 d . . . . .
H40A H 0.4076 0.9528 0.2881 0.080 Uiso 1 1 calc R U . . .
H40B H 0.3885 0.9108 0.2141 0.080 Uiso 1 1 calc R U . . .
C41 C 0.49648(17) 0.99462(16) 0.23231(13) 0.0469(6) Uani 1 1 d . . . . .
C42 C 0.5700(2) 0.9745(2) 0.20550(17) 0.0611(7) Uani 1 1 d . . . . .
H42 H 0.5863 0.9169 0.2008 0.073 Uiso 1 1 calc R U . . .
C43 C 0.6195(3) 1.0388(3) 0.1857(2) 0.0891(12) Uani 1 1 d . . . . .
H43 H 0.6701 1.0233 0.1674 0.107 Uiso 1 1 calc R U . . .
C44 C 0.5316(4) 1.1386(2) 0.2152(3) 0.0980(14) Uani 1 1 d . . . . .
H44 H 0.5173 1.1970 0.2187 0.118 Uiso 1 1 calc R U . . .
C45 C 0.4768(3) 1.0795(2) 0.23704(18) 0.0707(9) Uani 1 1 d . . . . .
H45 H 0.4266 1.0971 0.2549 0.085 Uiso 1 1 calc R U . . .
C46 C 0.32021(12) 0.34001(13) 0.30344(9) 0.0293(4) Uani 1 1 d . . . . .
C47 C 0.28408(16) 0.25104(15) 0.30958(11) 0.0391(5) Uani 1 1 d . . . . .
C48 C 0.1532(3) 0.1709(2) 0.3192(2) 0.0825(11) Uani 1 1 d D . . . .
H48A H 0.0856 0.1784 0.3055 0.099 Uiso 0.533(16) 1 calc R U P B 1
H48B H 0.1702 0.1283 0.2884 0.099 Uiso 0.533(16) 1 calc R U P B 1
H48C H 0.1097 0.1539 0.2764 0.099 Uiso 0.467(16) 1 calc R U P B 2
H48D H 0.2001 0.1258 0.3322 0.099 Uiso 0.467(16) 1 calc R U P B 2
C49 C 0.1775(13) 0.1378(8) 0.3878(4) 0.125(6) Uani 0.533(16) 1 d D U P B 1
H49A H 0.2414 0.1180 0.3983 0.188 Uiso 0.533(16) 1 calc R U P B 1
H49B H 0.1367 0.0903 0.3917 0.188 Uiso 0.533(16) 1 calc R U P B 1
H49C H 0.1707 0.1827 0.4196 0.188 Uiso 0.533(16) 1 calc R U P B 1
C52 C 0.3912(7) 0.3638(10) 0.1065(5) 0.078(4) Uani 0.366(13) 1 d D U P C 1
H52A H 0.4099 0.4171 0.1307 0.117 Uiso 0.366(13) 1 calc R U P C 1
H52B H 0.3802 0.3737 0.0576 0.117 Uiso 0.366(13) 1 calc R U P C 1
H52C H 0.4401 0.3215 0.1203 0.117 Uiso 0.366(13) 1 calc R U P C 1
C55 C 0.8177(14) 0.1669(8) 0.3839(8) 0.082(4) Uani 0.48(3) 1 d D U P D 1
H55A H 0.8384 0.1893 0.3445 0.099 Uiso 0.48(3) 1 calc R U P D 1
H55B H 0.8652 0.1286 0.4107 0.099 Uiso 0.48(3) 1 calc R U P D 1
C56 C 0.7271(16) 0.1263(18) 0.3642(17) 0.180(11) Uani 0.48(3) 1 d D U P D 1
H56A H 0.7152 0.0949 0.4028 0.269 Uiso 0.48(3) 1 calc R U P D 1
H56B H 0.7258 0.0871 0.3265 0.269 Uiso 0.48(3) 1 calc R U P D 1
H56C H 0.6797 0.1699 0.3500 0.269 Uiso 0.48(3) 1 calc R U P D 1
C59 C 1.0770(4) 0.3067(4) 0.5258(4) 0.074(2) Uani 0.598(11) 1 d D U P E 1
H59A H 1.0577 0.2973 0.5680 0.110 Uiso 0.598(11) 1 calc R U P E 1
H59B H 1.1442 0.3116 0.5356 0.110 Uiso 0.598(11) 1 calc R U P E 1
H59C H 1.0570 0.2588 0.4950 0.110 Uiso 0.598(11) 1 calc R U P E 1
C69 C 0.1047(13) 0.1829(10) 0.3718(8) 0.128(6) Uani 0.467(16) 1 d D U P B 2
H69A H 0.1488 0.1824 0.4161 0.192 Uiso 0.467(16) 1 calc R U P B 2
H69B H 0.0601 0.1369 0.3700 0.192 Uiso 0.467(16) 1 calc R U P B 2
H69C H 0.0724 0.2375 0.3653 0.192 Uiso 0.467(16) 1 calc R U P B 2
C72 C 0.3836(5) 0.2950(6) 0.0946(3) 0.083(3) Uani 0.634(13) 1 d D U P C 2
H72A H 0.4443 0.3160 0.1185 0.124 Uiso 0.634(13) 1 calc R U P C 2
H72B H 0.3734 0.3077 0.0462 0.124 Uiso 0.634(13) 1 calc R U P C 2
H72C H 0.3807 0.2335 0.1010 0.124 Uiso 0.634(13) 1 calc R U P C 2
C75 C 0.7681(18) 0.1699(7) 0.3683(8) 0.088(5) Uani 0.52(3) 1 d D U P D 2
H75A H 0.7327 0.1986 0.3269 0.105 Uiso 0.52(3) 1 calc R U P D 2
H75B H 0.8258 0.1482 0.3586 0.105 Uiso 0.52(3) 1 calc R U P D 2
C76 C 0.7143(11) 0.0982(8) 0.3837(9) 0.097(4) Uani 0.52(3) 1 d D U P D 2
H76A H 0.7479 0.0705 0.4255 0.146 Uiso 0.52(3) 1 calc R U P D 2
H76B H 0.7041 0.0573 0.3463 0.146 Uiso 0.52(3) 1 calc R U P D 2
H76C H 0.6549 0.1186 0.3896 0.146 Uiso 0.52(3) 1 calc R U P D 2
C79 C 1.0833(6) 0.3090(7) 0.4641(8) 0.097(5) Uani 0.402(11) 1 d D U P E 2
H79A H 1.0593 0.2539 0.4743 0.145 Uiso 0.402(11) 1 calc R U P E 2
H79B H 1.1501 0.3106 0.4825 0.145 Uiso 0.402(11) 1 calc R U P E 2
H79C H 1.0696 0.3171 0.4149 0.145 Uiso 0.402(11) 1 calc R U P E 2
C50 C 0.30320(13) 0.37350(15) 0.23133(10) 0.0355(4) Uani 1 1 d . . . . .
C51 C 0.3143(3) 0.3356(3) 0.12105(15) 0.0824(11) Uani 1 1 d D . . . .
H51A H 0.2929 0.2846 0.0932 0.099 Uiso 0.533(16) 1 calc R U P B 1
H51B H 0.2661 0.3797 0.1086 0.099 Uiso 0.533(16) 1 calc R U P B 1
H51C H 0.2528 0.3173 0.0950 0.099 Uiso 0.467(16) 1 calc R U P B 2
H51D H 0.3187 0.3979 0.1162 0.099 Uiso 0.467(16) 1 calc R U P B 2
C58 C 1.03828(18) 0.3795(3) 0.4961(2) 0.0900(13) Uani 1 1 d D . . . .
H58A H 1.0702 0.3969 0.4608 0.108 Uiso 0.533(16) 1 calc R U P B 1
H58B H 1.0469 0.4251 0.5305 0.108 Uiso 0.533(16) 1 calc R U P B 1
H58C H 1.0511 0.3725 0.5458 0.108 Uiso 0.467(16) 1 calc R U P B 2
H58D H 1.0606 0.4359 0.4856 0.108 Uiso 0.467(16) 1 calc R U P B 2
C53 C 0.78498(12) 0.37324(12) 0.46120(10) 0.0282(4) Uani 1 1 d . . . . .
C54 C 0.78096(14) 0.31224(14) 0.40287(11) 0.0353(4) Uani 1 1 d . . . . .
C57 C 0.88168(13) 0.39113(14) 0.50123(11) 0.0351(4) Uani 1 1 d . . . . .

loop_
_atom_site_aniso_label
_atom_site_aniso_U_11
_atom_site_aniso_U_22
_atom_site_aniso_U_33
_atom_site_aniso_U_23
_atom_site_aniso_U_13
_atom_site_aniso_U_12
N1 0.099(3) 0.078(2) 0.138(3) 0.050(2) 0.016(2) -0.030(2)
N2 0.087(2) 0.095(2) 0.0730(19) -0.0152(17) 0.0186(16) -0.0499(18)
O1 0.0647(11) 0.0571(11) 0.0449(9) -0.0146(8) 0.0333(8) -0.0243(9)
O2 0.0327(7) 0.0439(8) 0.0332(7) -0.0005(6) 0.0155(6) -0.0052(6)
O3 0.0616(11) 0.0555(11) 0.0794(14) 0.0364(10) 0.0439(10) 0.0282(9)
O4 0.0451(9) 0.0519(10) 0.0706(12) 0.0408(9) 0.0287(8) 0.0172(7)
O5 0.0684(14) 0.0373(11) 0.159(3) -0.0115(13) 0.0250(15) -0.0049(10)
O6 0.0489(10) 0.0524(11) 0.0839(15) -0.0043(10) 0.0272(10) -0.0182(8)
O7 0.0716(12) 0.0511(11) 0.0330(9) 0.0052(8) 0.0026(8) -0.0008(9)
O8 0.0819(14) 0.0875(15) 0.0302(9) -0.0029(9) 0.0199(9) 0.0268(12)
O9 0.0960(15) 0.0679(13) 0.0345(9) 0.0015(9) 0.0223(10) 0.0335(11)
O10 0.160(2) 0.0311(9) 0.0650(13) 0.0007(9) 0.0630(15) 0.0123(12)
O11 0.0309(8) 0.1110(18) 0.0611(12) -0.0311(12) 0.0063(8) 0.0022(10)
O12 0.0276(8) 0.136(2) 0.0720(14) -0.0283(14) 0.0193(9) 0.0046(10)
C60 0.168(18) 0.120(14) 0.19(2) -0.044(14) 0.099(17) -0.037(13)
Cl1 0.177(5) 0.148(4) 0.145(4) 0.007(4) 0.045(4) -0.017(4)
Cl2 0.267(8) 0.117(4) 0.299(9) 0.004(5) 0.211(8) 0.016(4)
C1 0.0260(7) 0.0264(9) 0.0237(8) 0.0053(7) 0.0086(6) 0.0003(6)
C2 0.0251(7) 0.0276(9) 0.0228(8) 0.0082(7) 0.0065(6) 0.0032(6)
C3 0.0242(7) 0.0306(9) 0.0193(8) 0.0053(7) 0.0044(6) 0.0026(6)
C4 0.0246(7) 0.0314(9) 0.0179(8) 0.0033(7) 0.0068(6) 0.0007(6)
C5 0.0270(8) 0.0282(9) 0.0208(8) 0.0052(7) 0.0098(6) 0.0010(6)
C6 0.0232(7) 0.0278(9) 0.0243(8) 0.0041(7) 0.0107(6) 0.0002(6)
C7 0.0242(7) 0.0284(9) 0.0235(8) 0.0029(7) 0.0113(6) 0.0026(6)
C8 0.0262(7) 0.0271(9) 0.0234(8) 0.0001(7) 0.0105(6) 0.0017(6)
C9 0.0261(7) 0.0290(9) 0.0206(8) -0.0013(7) 0.0085(6) -0.0012(6)
C10 0.0261(8) 0.0290(9) 0.0238(8) -0.0016(7) 0.0081(6) -0.0018(6)
C11 0.0226(7) 0.0294(9) 0.0237(8) 0.0001(7) 0.0059(6) -0.0029(6)
C12 0.0219(7) 0.0300(9) 0.0217(8) 0.0022(7) 0.0030(6) 0.0004(6)
C13 0.0237(7) 0.0254(8) 0.0267(9) 0.0071(7) 0.0073(6) 0.0047(6)
C14 0.0208(7) 0.0297(9) 0.0261(8) 0.0049(7) 0.0074(6) 0.0051(6)
C15 0.0185(7) 0.0319(9) 0.0243(8) 0.0038(7) 0.0042(6) 0.0017(6)
C16 0.0184(6) 0.0290(9) 0.0261(8) 0.0016(7) 0.0064(6) -0.0014(6)
C17 0.0217(7) 0.0289(9) 0.0264(8) -0.0007(7) 0.0068(6) -0.0047(6)
C18 0.0244(7) 0.0247(8) 0.0287(9) -0.0003(7) 0.0097(6) -0.0053(6)
C19 0.0281(8) 0.0199(8) 0.0298(9) -0.0011(7) 0.0101(7) -0.0028(6)
C20 0.0280(8) 0.0221(8) 0.0279(9) -0.0029(7) 0.0098(7) -0.0013(6)
C21 0.0275(8) 0.0237(8) 0.0280(9) -0.0010(7) 0.0120(7) 0.0011(6)
C22 0.0222(7) 0.0283(9) 0.0263(8) 0.0036(7) 0.0102(6) 0.0024(6)
C23 0.0229(7) 0.0274(9) 0.0280(9) 0.0032(7) 0.0098(6) 0.0039(6)
C24 0.0254(7) 0.0220(8) 0.0301(9) 0.0016(7) 0.0114(6) 0.0037(6)
C25 0.0277(8) 0.0208(8) 0.0288(9) 0.0046(7) 0.0094(7) 0.0046(6)
C26 0.0294(8) 0.0195(8) 0.0292(9) 0.0042(7) 0.0114(7) 0.0013(6)
C27 0.0267(8) 0.0246(8) 0.0271(9) 0.0043(7) 0.0110(6) -0.0007(6)
C28 0.0237(7) 0.0250(8) 0.0274(9) 0.0034(7) 0.0098(6) -0.0041(6)
C29 0.0219(7) 0.0274(9) 0.0262(8) 0.0037(7) 0.0106(6) -0.0023(6)
C30 0.0193(7) 0.0289(9) 0.0275(9) 0.0028(7) 0.0093(6) 0.0003(6)
C31 0.0303(8) 0.0257(9) 0.0292(9) 0.0086(7) 0.0117(7) 0.0013(7)
C32 0.0343(9) 0.0285(9) 0.0294(9) 0.0071(7) 0.0140(7) -0.0005(7)
C33 0.0370(10) 0.0544(14) 0.0423(12) -0.0060(10) 0.0214(9) -0.0097(9)
C34 0.0349(10) 0.0509(13) 0.0398(12) 0.0005(10) 0.0127(9) -0.0058(9)
C35 0.080(2) 0.094(2) 0.0441(15) -0.0029(15) 0.0223(14) -0.0432(18)
C36 0.114(3) 0.114(3) 0.066(2) -0.010(2) 0.033(2) -0.075(3)
C37 0.0710(19) 0.084(2) 0.0459(16) -0.0082(15) 0.0060(14) -0.0243(16)
C38 0.0563(14) 0.0662(17) 0.0398(13) 0.0009(12) 0.0125(11) -0.0127(13)
C39 0.0356(9) 0.0307(10) 0.0387(11) 0.0117(8) 0.0137(8) 0.0026(7)
C40 0.0485(13) 0.0579(17) 0.100(2) 0.0526(17) 0.0317(15) 0.0193(12)
C41 0.0502(12) 0.0423(13) 0.0501(14) 0.0219(11) 0.0156(11) 0.0086(10)
C42 0.0649(17) 0.0537(16) 0.074(2) 0.0189(14) 0.0351(15) 0.0023(13)
C43 0.077(2) 0.096(3) 0.103(3) 0.041(2) 0.040(2) -0.013(2)
C44 0.121(4) 0.0408(18) 0.122(4) 0.022(2) 0.007(3) -0.007(2)
C45 0.087(2) 0.0484(17) 0.078(2) 0.0155(15) 0.0228(18) 0.0185(15)
C46 0.0279(8) 0.0350(10) 0.0250(9) -0.0044(7) 0.0065(7) -0.0047(7)
C47 0.0457(11) 0.0379(12) 0.0347(11) -0.0095(9) 0.0117(9) -0.0106(9)
C48 0.096(3) 0.077(2) 0.083(2) -0.0165(19) 0.039(2) -0.051(2)
C49 0.206(15) 0.105(9) 0.078(6) -0.004(5) 0.060(7) -0.075(9)
C52 0.084(7) 0.103(11) 0.054(5) -0.008(5) 0.029(5) -0.034(6)
C55 0.129(11) 0.052(5) 0.071(6) -0.009(4) 0.035(7) 0.027(6)
C56 0.22(2) 0.100(17) 0.20(3) -0.083(17) 0.015(18) -0.049(15)
C59 0.046(3) 0.071(4) 0.099(6) -0.001(3) 0.010(3) 0.005(2)
C69 0.146(13) 0.121(11) 0.143(11) 0.023(8) 0.087(10) -0.037(9)
C72 0.102(5) 0.103(6) 0.051(3) -0.019(3) 0.034(3) 0.004(4)
C75 0.158(14) 0.038(4) 0.088(8) -0.024(5) 0.070(9) -0.009(7)
C76 0.130(8) 0.043(5) 0.118(8) -0.007(5) 0.027(6) -0.019(5)
C79 0.044(4) 0.095(7) 0.161(14) -0.006(7) 0.044(6) 0.009(4)
C50 0.0294(9) 0.0497(13) 0.0265(9) -0.0039(9) 0.0047(7) -0.0059(8)
C51 0.090(2) 0.130(3) 0.0308(14) -0.0018(17) 0.0223(15) 0.019(2)
C58 0.0260(12) 0.141(4) 0.104(3) -0.023(3) 0.0186(14) 0.0044(16)
C53 0.0235(7) 0.0317(9) 0.0317(9) 0.0022(7) 0.0114(7) 0.0051(7)
C54 0.0324(9) 0.0396(11) 0.0380(11) 0.0000(9) 0.0164(8) 0.0077(8)
C57 0.0248(8) 0.0409(11) 0.0405(11) 0.0050(9) 0.0095(8) 0.0072(7)

loop_
_atom_type_symbol
_atom_type_description
_atom_type_scat_dispersion_real
_atom_type_scat_dispersion_imag
_atom_type_scat_source
C C 0.0033 0.0016 'International Tables Vol C Tables 4.2.6.8 and 6.1.1.4'
N N 0.0061 0.0033 'International Tables Vol C Tables 4.2.6.8 and 6.1.1.4'
O O 0.0106 0.0060 'International Tables Vol C Tables 4.2.6.8 and 6.1.1.4'
H H 0.0000 0.0000 'International Tables Vol C Tables 4.2.6.8 and 6.1.1.4'
Cl Cl 0.1484 0.1585 'International Tables Vol C Tables 4.2.6.8 and 6.1.1.4'

loop_
_geom_angle_atom_site_label_1
_geom_angle_atom_site_label_2
_geom_angle_atom_site_label_3
_geom_angle
_geom_angle_site_symmetry_1
_geom_angle_site_symmetry_3
C43 N1 C44 115.8(3) . .
C37 N2 C36 115.8(3) . .
C32 O2 C33 113.98(16) . .
C39 O4 C40 117.53(18) . .
C47 O6 C48 118.2(3) . .
C50 O8 C51 116.6(2) . .
C54 O10 C55 120.8(6) . .
C54 O10 C75 112.0(7) . .
C57 O12 C58 118.0(2) . .
Cl1 C60 Cl2 117.9(15) . .
Cl1 C60 H60A 107.9 . .
Cl2 C60 H60A 107.9 . .
Cl1 C60 H60B 107.8 . .
Cl2 C60 H60B 107.8 . .
H60A C60 H60B 107.2 . .
C5 C1 C2 104.80(15) . .
C5 C1 C31 124.05(14) . .
C2 C1 C31 128.17(15) . .
C5 C1 C27 116.33(14) . 3_666
C2 C1 C27 116.32(14) . 3_666
C31 C1 C27 58.44(11) . 3_666
C13 C2 C3 119.52(15) . .
C13 C2 C1 122.44(17) . .
C3 C2 C1 108.71(15) . .
C12 C3 C2 120.64(16) . .
C12 C3 C4 120.72(16) . .
C2 C3 C4 108.38(15) . .
C9 C4 C5 120.10(16) . .
C9 C4 C3 121.39(15) . .
C5 C4 C3 107.87(15) . .
C6 C5 C4 119.95(16) . .
C6 C5 C1 122.35(16) . .
C4 C5 C1 109.03(14) . .
C5 C6 C7 120.09(16) . .
C5 C6 C29 121.19(16) . 3_666
C7 C6 C29 108.20(15) . 3_666
C8 C7 C6 119.72(15) . .
C8 C7 C22 122.73(16) . .
C6 C7 C22 108.78(16) . .
C7 C8 C9 120.36(16) . .
C7 C8 C21 120.81(16) . .
C9 C8 C21 108.38(14) . .
C4 C9 C8 119.56(16) . .
C4 C9 C10 122.73(15) . .
C8 C9 C10 108.52(15) . .
C20 C10 C9 105.10(14) . .
C20 C10 C46 125.90(16) . .
C9 C10 C46 126.37(16) . .
C20 C10 C11 116.70(14) . .
C9 C10 C11 115.65(15) . .
C46 C10 C11 57.64(11) . .
C12 C11 C17 104.67(14) . .
C12 C11 C46 127.54(16) . .
C17 C11 C46 125.43(16) . .
C12 C11 C10 116.17(14) . .
C17 C11 C10 115.11(15) . .
C46 C11 C10 58.22(11) . .
C3 C12 C15 119.46(17) . .
C3 C12 C11 122.69(15) . .
C15 C12 C11 108.91(15) . .
C2 C13 C14 119.98(17) . .
C2 C13 C25 120.89(15) . 3_666
C14 C13 C25 108.62(15) . 3_666
C15 C14 C13 119.87(15) . .
C15 C14 C23 122.59(16) . 3_666
C13 C14 C23 108.37(16) . 3_666
C14 C15 C12 120.25(16) . .
C14 C15 C16 121.01(16) . .
C12 C15 C16 108.21(16) . .
C30 C16 C17 120.49(16) . .
C30 C16 C15 121.16(16) . .
C17 C16 C15 108.21(15) . .
C18 C17 C16 119.51(16) . .
C18 C17 C11 122.79(15) . .
C16 C17 C11 108.64(15) . .
C17 C18 C28 120.10(16) . .
C17 C18 C19 121.33(15) . .
C28 C18 C19 108.30(15) . .
C20 C19 C26 120.40(16) . .
C20 C19 C18 120.85(16) . .
C26 C19 C18 108.19(15) . .
C19 C20 C21 119.71(17) . .
C19 C20 C10 122.56(15) . .
C21 C20 C10 108.82(15) . .
C24 C21 C20 120.17(16) . .
C24 C21 C8 121.01(16) . .
C20 C21 C8 107.95(15) . .
C7 C22 C30 105.06(14) . 3_666
C7 C22 C53 124.40(16) . .
C30 C22 C53 127.71(16) 3_666 .
C7 C22 C23 116.17(14) . .
C30 C22 C23 116.14(14) 3_666 .
C53 C22 C23 58.21(11) . .
C14 C23 C24 105.08(14) 3_666 .
C14 C23 C53 128.07(16) 3_666 .
C24 C23 C53 124.12(16) . .
C14 C23 C22 116.20(15) 3_666 .
C24 C23 C22 115.82(15) . .
C53 C23 C22 58.27(11) . .
C21 C24 C25 119.90(15) . .
C21 C24 C23 122.74(16) . .
C25 C24 C23 108.65(16) . .
C26 C25 C24 120.22(17) . .
C26 C25 C13 121.45(16) . 3_666
C24 C25 C13 108.03(15) . 3_666
C25 C26 C19 119.36(16) . .
C25 C26 C27 122.38(17) . .
C19 C26 C27 108.68(15) . .
C28 C27 C26 104.85(15) . .
C28 C27 C31 124.15(14) . 3_666
C26 C27 C31 128.29(15) . 3_666
C28 C27 C1 116.07(15) . 3_666
C26 C27 C1 115.99(14) . 3_666
C31 C27 C1 58.28(11) 3_666 3_666
C29 C28 C18 119.90(16) . .
C29 C28 C27 122.32(16) . .
C18 C28 C27 108.81(15) . .
C28 C29 C30 120.34(16) . .
C28 C29 C6 121.02(15) . 3_666
C30 C29 C6 108.23(15) . 3_666
C16 C30 C29 119.33(16) . .
C16 C30 C22 122.36(16) . 3_666
C29 C30 C22 108.58(15) . 3_666
C39 C31 C1 118.10(15) . .
C39 C31 C27 119.71(16) . 3_666
C1 C31 C27 63.28(12) . 3_666
C39 C31 C32 113.77(15) . .
C1 C31 C32 115.48(15) . .
C27 C31 C32 117.44(15) 3_666 .
O1 C32 O2 125.30(17) . .
O1 C32 C31 123.33(18) . .
O2 C32 C31 111.36(16) . .
O2 C33 C34 109.30(18) . .
O2 C33 H33A 109.8 . .
C34 C33 H33A 109.8 . .
O2 C33 H33B 109.8 . .
C34 C33 H33B 109.8 . .
H33A C33 H33B 108.3 . .
C38 C34 C35 116.5(2) . .
C38 C34 C33 124.0(2) . .
C35 C34 C33 119.5(2) . .
C36 C35 C34 119.5(3) . .
C36 C35 H35 120.2 . .
C34 C35 H35 120.2 . .
N2 C36 C35 124.5(3) . .
N2 C36 H36 117.7 . .
C35 C36 H36 117.7 . .
N2 C37 C38 124.2(3) . .
N2 C37 H37 117.9 . .
C38 C37 H37 117.9 . .
C34 C38 C37 119.5(2) . .
C34 C38 H38 120.3 . .
C37 C38 H38 120.3 . .
O3 C39 O4 125.22(19) . .
O3 C39 C31 125.11(18) . .
O4 C39 C31 109.63(16) . .
O4 C40 C41 108.71(19) . .
O4 C40 H40A 109.9 . .
C41 C40 H40A 109.9 . .
O4 C40 H40B 109.9 . .
C41 C40 H40B 109.9 . .
H40A C40 H40B 108.3 . .
C45 C41 C42 117.1(3) . .
C45 C41 C40 120.1(3) . .
C42 C41 C40 122.7(2) . .
C43 C42 C41 119.0(3) . .
C43 C42 H42 120.5 . .
C41 C42 H42 120.5 . .
N1 C43 C42 125.2(4) . .
N1 C43 H43 117.4 . .
C42 C43 H43 117.4 . .
N1 C44 C45 124.3(4) . .
N1 C44 H44 117.9 . .
C45 C44 H44 117.9 . .
C41 C45 C44 118.6(3) . .
C41 C45 H45 120.7 . .
C44 C45 H45 120.7 . .
C11 C46 C10 64.14(12) . .
C11 C46 C47 118.43(16) . .
C10 C46 C47 116.97(17) . .
C11 C46 C50 118.18(17) . .
C10 C46 C50 115.00(15) . .
C47 C46 C50 114.72(17) . .
O5 C47 O6 124.7(2) . .
O5 C47 C46 123.6(2) . .
O6 C47 C46 111.6(2) . .
C69 C48 O6 107.4(6) . .
C49 C48 O6 114.5(4) . .
C49 C48 H48A 108.6 . .
O6 C48 H48A 108.6 . .
C49 C48 H48B 108.6 . .
O6 C48 H48B 108.6 . .
H48A C48 H48B 107.6 . .
C69 C48 H48C 110.2 . .
O6 C48 H48C 110.2 . .
C69 C48 H48D 110.3 . .
O6 C48 H48D 110.2 . .
H48C C48 H48D 108.5 . .
C48 C49 H49A 109.5 . .
C48 C49 H49B 109.5 . .
H49A C49 H49B 109.5 . .
C48 C49 H49C 109.5 . .
H49A C49 H49C 109.5 . .
H49B C49 H49C 109.5 . .
C51 C52 H52A 109.5 . .
C51 C52 H52B 109.5 . .
H52A C52 H52B 109.5 . .
C51 C52 H52C 109.5 . .
H52A C52 H52C 109.5 . .
H52B C52 H52C 109.5 . .
C56 C55 O10 97.1(12) . .
C56 C55 H55A 112.3 . .
O10 C55 H55A 112.4 . .
C56 C55 H55B 112.4 . .
O10 C55 H55B 112.3 . .
H55A C55 H55B 109.9 . .
C55 C56 H56A 109.4 . .
C55 C56 H56B 109.5 . .
H56A C56 H56B 109.5 . .
C55 C56 H56C 109.5 . .
H56A C56 H56C 109.5 . .
H56B C56 H56C 109.5 . .
C58 C59 H59A 109.5 . .
C58 C59 H59B 109.5 . .
H59A C59 H59B 109.5 . .
C58 C59 H59C 109.5 . .
H59A C59 H59C 109.5 . .
H59B C59 H59C 109.5 . .
C48 C69 H69A 109.5 . .
C48 C69 H69B 109.5 . .
H69A C69 H69B 109.5 . .
C48 C69 H69C 109.5 . .
H69A C69 H69C 109.5 . .
H69B C69 H69C 109.5 . .
C51 C72 H72A 109.5 . .
C51 C72 H72B 109.5 . .
H72A C72 H72B 109.5 . .
C51 C72 H72C 109.5 . .
H72A C72 H72C 109.5 . .
H72B C72 H72C 109.5 . .
C76 C75 O10 113.3(10) . .
C76 C75 H75A 108.9 . .
O10 C75 H75A 108.9 . .
C76 C75 H75B 108.9 . .
O10 C75 H75B 108.9 . .
H75A C75 H75B 107.7 . .
C75 C76 H76A 109.5 . .
C75 C76 H76B 109.5 . .
H76A C76 H76B 109.5 . .
C75 C76 H76C 109.5 . .
H76A C76 H76C 109.5 . .
H76B C76 H76C 109.5 . .
C58 C79 H79A 109.5 . .
C58 C79 H79B 109.5 . .
H79A C79 H79B 109.5 . .
C58 C79 H79C 109.5 . .
H79A C79 H79C 109.5 . .
H79B C79 H79C 109.5 . .
O7 C50 O8 126.0(2) . .
O7 C50 C46 124.9(2) . .
O8 C50 C46 109.1(2) . .
C52 C51 O8 113.5(5) . .
C72 C51 O8 110.3(4) . .
C52 C51 H51A 108.9 . .
O8 C51 H51A 108.9 . .
C52 C51 H51B 108.9 . .
O8 C51 H51B 108.9 . .
H51A C51 H51B 107.7 . .
C72 C51 H51C 109.6 . .
O8 C51 H51C 109.6 . .
C72 C51 H51D 109.6 . .
O8 C51 H51D 109.6 . .
H51C C51 H51D 108.1 . .
C59 C58 O12 112.5(4) . .
O12 C58 C79 104.1(5) . .
C59 C58 H58A 109.1 . .
O12 C58 H58A 109.1 . .
C59 C58 H58B 109.1 . .
O12 C58 H58B 109.1 . .
H58A C58 H58B 107.8 . .
O12 C58 H58C 110.9 . .
C79 C58 H58C 110.9 . .
O12 C58 H58D 110.9 . .
C79 C58 H58D 110.9 . .
H58C C58 H58D 109.0 . .
C57 C53 C23 119.70(16) . .
C57 C53 C22 117.98(17) . .
C23 C53 C22 63.52(11) . .
C57 C53 C54 113.25(15) . .
C23 C53 C54 117.18(16) . .
C22 C53 C54 116.62(16) . .
O9 C54 O10 126.2(2) . .
O9 C54 C53 123.7(2) . .
O10 C54 C53 110.08(19) . .
O11 C57 O12 124.5(2) . .
O11 C57 C53 125.89(18) . .
O12 C57 C53 109.43(19) . .

loop_
_geom_bond_atom_site_label_1
_geom_bond_atom_site_label_2
_geom_bond_distance
_geom_bond_site_symmetry_2
N1 C43 1.297(6) .
N1 C44 1.325(6) .
N2 C37 1.321(4) .
N2 C36 1.325(5) .
O1 C32 1.194(3) .
O2 C32 1.328(2) .
O2 C33 1.458(2) .
O3 C39 1.189(2) .
O4 C39 1.325(2) .
O4 C40 1.452(3) .
O5 C47 1.190(3) .
O6 C47 1.304(3) .
O6 C48 1.465(3) .
O7 C50 1.190(3) .
O8 C50 1.324(3) .
O8 C51 1.452(3) .
O9 C54 1.188(3) .
O10 C54 1.301(3) .
O10 C55 1.465(10) .
O10 C75 1.521(10) .
O11 C57 1.176(3) .
O12 C57 1.309(3) .
O12 C58 1.462(3) .
C60 Cl1 1.629(16) .
C60 Cl2 1.660(16) .
C60 H60A 0.9900 .
C60 H60B 0.9900 .
C1 C5 1.486(3) .
C1 C2 1.491(2) .
C1 C31 1.516(2) .
C1 C27 1.592(3) 3_666
C2 C13 1.393(2) .
C2 C3 1.422(3) .
C3 C12 1.389(2) .
C3 C4 1.473(2) .
C4 C9 1.390(3) .
C4 C5 1.425(2) .
C5 C6 1.388(2) .
C6 C7 1.424(3) .
C6 C29 1.471(3) 3_666
C7 C8 1.387(2) .
C7 C22 1.487(2) .
C8 C9 1.427(2) .
C8 C21 1.474(2) .
C9 C10 1.489(2) .
C10 C20 1.488(3) .
C10 C46 1.516(2) .
C10 C11 1.605(2) .
C11 C12 1.490(3) .
C11 C17 1.494(2) .
C11 C46 1.506(3) .
C12 C15 1.425(2) .
C13 C14 1.427(2) .
C13 C25 1.466(3) 3_666
C14 C15 1.388(3) .
C14 C23 1.487(3) 3_666
C15 C16 1.471(2) .
C16 C30 1.392(2) .
C16 C17 1.429(2) .
C17 C18 1.393(3) .
C18 C28 1.425(3) .
C18 C19 1.471(2) .
C19 C20 1.388(2) .
C19 C26 1.428(3) .
C20 C21 1.426(2) .
C21 C24 1.386(3) .
C22 C30 1.489(3) 3_666
C22 C53 1.514(2) .
C22 C23 1.593(2) .
C23 C14 1.487(3) 3_666
C23 C24 1.491(2) .
C23 C53 1.513(2) .
C24 C25 1.427(2) .
C25 C26 1.391(2) .
C25 C13 1.466(3) 3_666
C26 C27 1.492(2) .
C27 C28 1.491(2) .
C27 C31 1.519(2) 3_666
C27 C1 1.592(3) 3_666
C28 C29 1.390(3) .
C29 C30 1.428(2) .
C29 C6 1.471(3) 3_666
C30 C22 1.489(3) 3_666
C31 C39 1.507(3) .
C31 C27 1.519(2) 3_666
C31 C32 1.524(2) .
C33 C34 1.494(3) .
C33 H33A 0.9900 .
C33 H33B 0.9900 .
C34 C38 1.379(4) .
C34 C35 1.385(3) .
C35 C36 1.372(4) .
C35 H35 0.9500 .
C36 H36 0.9500 .
C37 C38 1.386(4) .
C37 H37 0.9500 .
C38 H38 0.9500 .
C40 C41 1.490(3) .
C40 H40A 0.9900 .
C40 H40B 0.9900 .
C41 C45 1.377(4) .
C41 C42 1.376(4) .
C42 C43 1.371(4) .
C42 H42 0.9500 .
C43 H43 0.9500 .
C44 C45 1.381(6) .
C44 H44 0.9500 .
C45 H45 0.9500 .
C46 C47 1.518(3) .
C46 C50 1.521(3) .
C48 C69 1.440(10) .
C48 C49 1.451(10) .
C48 H48A 0.9900 .
C48 H48B 0.9900 .
C48 H48C 0.9900 .
C48 H48D 0.9900 .
C49 H49A 0.9800 .
C49 H49B 0.9800 .
C49 H49C 0.9800 .
C52 C51 1.331(8) .
C52 H52A 0.9800 .
C52 H52B 0.9800 .
C52 H52C 0.9800 .
C55 C56 1.466(14) .
C55 H55A 0.9900 .
C55 H55B 0.9900 .
C56 H56A 0.9800 .
C56 H56B 0.9800 .
C56 H56C 0.9800 .
C59 C58 1.359(7) .
C59 H59A 0.9800 .
C59 H59B 0.9800 .
C59 H59C 0.9800 .
C69 H69A 0.9800 .
C69 H69B 0.9800 .
C69 H69C 0.9800 .
C72 C51 1.426(6) .
C72 H72A 0.9800 .
C72 H72B 0.9800 .
C72 H72C 0.9800 .
C75 C76 1.464(11) .
C75 H75A 0.9900 .
C75 H75B 0.9900 .
C76 H76A 0.9800 .
C76 H76B 0.9800 .
C76 H76C 0.9800 .
C79 C58 1.521(9) .
C79 H79A 0.9800 .
C79 H79B 0.9800 .
C79 H79C 0.9800 .
C51 H51A 0.9900 .
C51 H51B 0.9900 .
C51 H51C 0.9900 .
C51 H51D 0.9900 .
C58 H58A 0.9900 .
C58 H58B 0.9900 .
C58 H58C 0.9900 .
C58 H58D 0.9900 .
C53 C57 1.508(3) .
C53 C54 1.516(3) .

loop_
_geom_torsion_atom_site_label_1
_geom_torsion_atom_site_label_2
_geom_torsion_atom_site_label_3
_geom_torsion_atom_site_label_4
_geom_torsion
_geom_torsion_site_symmetry_1
_geom_torsion_site_symmetry_4
C5 C1 C2 C13 135.71(17) . .
C31 C1 C2 C13 -63.5(3) . .
C27 C1 C2 C13 5.7(2) 3_666 .
C5 C1 C2 C3 -10.55(18) . .
C31 C1 C2 C3 150.20(18) . .
C27 C1 C2 C3 -140.53(15) 3_666 .
C13 C2 C3 C12 4.4(3) . .
C1 C2 C3 C12 151.82(16) . .
C13 C2 C3 C4 -140.92(16) . .
C1 C2 C3 C4 6.49(19) . .
C12 C3 C4 C9 -0.4(3) . .
C2 C3 C4 C9 144.91(17) . .
C12 C3 C4 C5 -144.88(17) . .
C2 C3 C4 C5 0.42(19) . .
C9 C4 C5 C6 -3.8(2) . .
C3 C4 C5 C6 141.20(16) . .
C9 C4 C5 C1 -152.24(15) . .
C3 C4 C5 C1 -7.20(19) . .
C2 C1 C5 C6 -136.65(16) . .
C31 C1 C5 C6 61.6(2) . .
C27 C1 C5 C6 -6.7(2) 3_666 .
C2 C1 C5 C4 10.85(18) . .
C31 C1 C5 C4 -150.92(16) . .
C27 C1 C5 C4 140.82(14) 3_666 .
C4 C5 C6 C7 3.6(2) . .
C1 C5 C6 C7 147.71(16) . .
C4 C5 C6 C29 -137.02(17) . 3_666
C1 C5 C6 C29 7.1(2) . 3_666
C5 C6 C7 C8 -3.6(2) . .
C29 C6 C7 C8 141.51(16) 3_666 .
C5 C6 C7 C22 -152.03(15) . .
C29 C6 C7 C22 -6.88(17) 3_666 .
C6 C7 C8 C9 3.8(2) . .
C22 C7 C8 C9 147.69(16) . .
C6 C7 C8 C21 -136.93(17) . .
C22 C7 C8 C21 6.9(2) . .
C5 C4 C9 C8 4.0(2) . .
C3 C4 C9 C8 -136.29(17) . .
C5 C4 C9 C10 146.99(17) . .
C3 C4 C9 C10 6.7(3) . .
C7 C8 C9 C4 -4.1(2) . .
C21 C8 C9 C4 141.02(16) . .
C7 C8 C9 C10 -151.78(16) . .
C21 C8 C9 C10 -6.70(19) . .
C4 C9 C10 C20 -135.75(17) . .
C8 C9 C10 C20 10.73(19) . .
C4 C9 C10 C46 61.9(3) . .
C8 C9 C10 C46 -151.60(17) . .
C4 C9 C10 C11 -5.5(2) . .
C8 C9 C10 C11 140.96(15) . .
C20 C10 C11 C12 123.10(17) . .
C9 C10 C11 C12 -1.3(2) . .
C46 C10 C11 C12 -119.62(18) . .
C20 C10 C11 C17 0.3(2) . .
C9 C10 C11 C17 -124.11(17) . .
C46 C10 C11 C17 117.57(18) . .
C20 C10 C11 C46 -117.28(18) . .
C9 C10 C11 C46 118.32(18) . .
C2 C3 C12 C15 -4.4(2) . .
C4 C3 C12 C15 136.73(18) . .
C2 C3 C12 C11 -147.97(17) . .
C4 C3 C12 C11 -6.9(3) . .
C17 C11 C12 C3 135.52(17) . .
C46 C11 C12 C3 -61.3(2) . .
C10 C11 C12 C3 7.4(2) . .
C17 C11 C12 C15 -11.37(18) . .
C46 C11 C12 C15 151.77(16) . .
C10 C11 C12 C15 -139.49(15) . .
C3 C2 C13 C14 -4.3(2) . .
C1 C2 C13 C14 -147.10(17) . .
C3 C2 C13 C25 136.48(17) . 3_666
C1 C2 C13 C25 -6.3(3) . 3_666
C2 C13 C14 C15 4.3(3) . .
C25 C13 C14 C15 -140.78(16) 3_666 .
C2 C13 C14 C23 151.98(16) . 3_666
C25 C13 C14 C23 6.92(19) 3_666 3_666
C13 C14 C15 C12 -4.3(3) . .
C23 C14 C15 C12 -147.25(16) 3_666 .
C13 C14 C15 C16 136.33(17) . .
C23 C14 C15 C16 -6.7(2) 3_666 .
C3 C12 C15 C14 4.3(2) . .
C11 C12 C15 C14 152.47(16) . .
C3 C12 C15 C16 -140.72(16) . .
C11 C12 C15 C16 7.42(19) . .
C14 C15 C16 C30 0.5(2) . .
C12 C15 C16 C30 145.20(16) . .
C14 C15 C16 C17 -144.94(16) . .
C12 C15 C16 C17 -0.20(19) . .
C30 C16 C17 C18 -4.8(2) . .
C15 C16 C17 C18 140.89(15) . .
C30 C16 C17 C11 -152.73(15) . .
C15 C16 C17 C11 -7.06(18) . .
C12 C11 C17 C18 -135.46(17) . .
C46 C11 C17 C18 60.9(2) . .
C10 C11 C17 C18 -6.7(2) . .
C12 C11 C17 C16 11.21(18) . .
C46 C11 C17 C16 -152.39(16) . .
C10 C11 C17 C16 139.97(15) . .
C16 C17 C18 C28 4.5(2) . .
C11 C17 C18 C28 147.76(16) . .
C16 C17 C18 C19 -136.55(17) . .
C11 C17 C18 C19 6.7(3) . .
C17 C18 C19 C20 0.4(3) . .
C28 C18 C19 C20 -144.62(17) . .
C17 C18 C19 C26 145.18(17) . .
C28 C18 C19 C26 0.12(19) . .
C26 C19 C20 C21 -4.0(3) . .
C18 C19 C20 C21 136.48(18) . .
C26 C19 C20 C10 -147.65(18) . .
C18 C19 C20 C10 -7.1(3) . .
C9 C10 C20 C19 136.08(17) . .
C46 C10 C20 C19 -61.5(3) . .
C11 C10 C20 C19 6.5(2) . .
C9 C10 C20 C21 -10.93(19) . .
C46 C10 C20 C21 151.51(17) . .
C11 C10 C20 C21 -140.54(16) . .
C19 C20 C21 C24 3.6(3) . .
C10 C20 C21 C24 151.67(17) . .
C19 C20 C21 C8 -140.99(17) . .
C10 C20 C21 C8 7.1(2) . .
C7 C8 C21 C24 0.4(2) . .
C9 C8 C21 C24 -144.45(16) . .
C7 C8 C21 C20 144.65(16) . .
C9 C8 C21 C20 -0.2(2) . .
C8 C7 C22 C30 -136.74(16) . 3_666
C6 C7 C22 C30 10.50(17) . 3_666
C8 C7 C22 C53 61.1(2) . .
C6 C7 C22 C53 -151.68(16) . .
C8 C7 C22 C23 -6.9(2) . .
C6 C7 C22 C23 140.34(14) . .
C7 C22 C23 C14 -123.89(16) . 3_666
C30 C22 C23 C14 0.4(2) 3_666 3_666
C53 C22 C23 C14 120.25(17) . 3_666
C7 C22 C23 C24 0.2(2) . .
C30 C22 C23 C24 124.49(16) 3_666 .
C53 C22 C23 C24 -115.68(17) . .
C7 C22 C23 C53 115.86(17) . .
C30 C22 C23 C53 -119.82(17) 3_666 .
C20 C21 C24 C25 -3.5(3) . .
C8 C21 C24 C25 136.43(17) . .
C20 C21 C24 C23 -147.43(17) . .
C8 C21 C24 C23 -7.5(2) . .
C14 C23 C24 C21 136.52(17) 3_666 .
C53 C23 C24 C21 -60.9(2) . .
C22 C23 C24 C21 6.9(2) . .
C14 C23 C24 C25 -10.88(18) 3_666 .
C53 C23 C24 C25 151.66(16) . .
C22 C23 C24 C25 -140.55(15) . .
C21 C24 C25 C26 4.0(3) . .
C23 C24 C25 C26 152.50(16) . .
C21 C24 C25 C13 -141.54(17) . 3_666
C23 C24 C25 C13 6.94(19) . 3_666
C24 C25 C26 C19 -4.5(3) . .
C13 C25 C26 C19 136.45(18) 3_666 .
C24 C25 C26 C27 -146.82(17) . .
C13 C25 C26 C27 -5.9(3) 3_666 .
C20 C19 C26 C25 4.5(3) . .
C18 C19 C26 C25 -140.39(17) . .
C20 C19 C26 C27 151.56(16) . .
C18 C19 C26 C27 6.63(19) . .
C25 C26 C27 C28 135.35(17) . .
C19 C26 C27 C28 -10.47(19) . .
C25 C26 C27 C31 -63.0(3) . 3_666
C19 C26 C27 C31 151.22(18) . 3_666
C25 C26 C27 C1 5.9(2) . 3_666
C19 C26 C27 C1 -139.89(15) . 3_666
C17 C18 C28 C29 -4.5(2) . .
C19 C18 C28 C29 141.09(16) . .
C17 C18 C28 C27 -152.40(15) . .
C19 C18 C28 C27 -6.83(19) . .
C26 C27 C28 C29 -136.43(16) . .
C31 C27 C28 C29 60.9(2) 3_666 .
C1 C27 C28 C29 -7.0(2) 3_666 .
C26 C27 C28 C18 10.56(18) . .
C31 C27 C28 C18 -152.10(17) 3_666 .
C1 C27 C28 C18 139.94(15) 3_666 .
C18 C28 C29 C30 4.6(2) . .
C27 C28 C29 C30 148.08(16) . .
C18 C28 C29 C6 -136.20(17) . 3_666
C27 C28 C29 C6 7.3(2) . 3_666
C17 C16 C30 C29 4.9(2) . .
C15 C16 C30 C29 -136.37(16) . .
C17 C16 C30 C22 146.95(16) . 3_666
C15 C16 C30 C22 5.7(2) . 3_666
C28 C29 C30 C16 -4.8(2) . .
C6 C29 C30 C16 140.40(15) 3_666 .
C28 C29 C30 C22 -151.61(15) . 3_666
C6 C29 C30 C22 -6.39(17) 3_666 3_666
C5 C1 C31 C39 146.57(18) . .
C2 C1 C31 C39 -10.8(3) . .
C27 C1 C31 C39 -111.11(19) 3_666 .
C5 C1 C31 C27 -102.31(18) . 3_666
C2 C1 C31 C27 100.3(2) . 3_666
C5 C1 C31 C32 7.1(3) . .
C2 C1 C31 C32 -150.33(18) . .
C27 C1 C31 C32 109.36(17) 3_666 .
C33 O2 C32 O1 2.6(3) . .
C33 O2 C32 C31 -176.18(17) . .
C39 C31 C32 O1 -96.5(2) . .
C1 C31 C32 O1 44.8(3) . .
C27 C31 C32 O1 116.5(2) 3_666 .
C39 C31 C32 O2 82.4(2) . .
C1 C31 C32 O2 -136.37(17) . .
C27 C31 C32 O2 -64.7(2) 3_666 .
C32 O2 C33 C34 169.47(19) . .
O2 C33 C34 C38 39.3(3) . .
O2 C33 C34 C35 -143.4(3) . .
C38 C34 C35 C36 1.6(5) . .
C33 C34 C35 C36 -175.9(4) . .
C37 N2 C36 C35 -1.4(7) . .
C34 C35 C36 N2 0.4(7) . .
C36 N2 C37 C38 0.4(6) . .
C35 C34 C38 C37 -2.4(4) . .
C33 C34 C38 C37 174.9(3) . .
N2 C37 C38 C34 1.5(6) . .
C40 O4 C39 O3 0.0(4) . .
C40 O4 C39 C31 177.9(2) . .
C1 C31 C39 O3 41.6(3) . .
C27 C31 C39 O3 -32.1(3) 3_666 .
C32 C31 C39 O3 -178.3(2) . .
C1 C31 C39 O4 -136.36(19) . .
C27 C31 C39 O4 150.03(19) 3_666 .
C32 C31 C39 O4 3.8(3) . .
C39 O4 C40 C41 150.5(3) . .
O4 C40 C41 C45 -146.9(3) . .
O4 C40 C41 C42 35.2(4) . .
C45 C41 C42 C43 0.4(5) . .
C40 C41 C42 C43 178.4(3) . .
C44 N1 C43 C42 -0.2(7) . .
C41 C42 C43 N1 -0.2(7) . .
C43 N1 C44 C45 0.3(7) . .
C42 C41 C45 C44 -0.3(5) . .
C40 C41 C45 C44 -178.3(3) . .
N1 C44 C45 C41 -0.1(7) . .
C12 C11 C46 C10 100.26(19) . .
C17 C11 C46 C10 -99.89(18) . .
C12 C11 C46 C47 -151.64(18) . .
C17 C11 C46 C47 8.2(3) . .
C10 C11 C46 C47 108.1(2) . .
C12 C11 C46 C50 -5.6(3) . .
C17 C11 C46 C50 154.27(17) . .
C10 C11 C46 C50 -105.85(18) . .
C20 C10 C46 C11 101.42(19) . .
C9 C10 C46 C11 -99.78(19) . .
C20 C10 C46 C47 -8.9(3) . .
C9 C10 C46 C47 149.91(18) . .
C11 C10 C46 C47 -110.30(18) . .
C20 C10 C46 C50 -147.90(18) . .
C9 C10 C46 C50 10.9(3) . .
C11 C10 C46 C50 110.68(19) . .
C48 O6 C47 O5 0.0(4) . .
C48 O6 C47 C46 -177.1(2) . .
C11 C46 C47 O5 -113.9(3) . .
C10 C46 C47 O5 -40.3(3) . .
C50 C46 C47 O5 98.9(3) . .
C11 C46 C47 O6 63.1(3) . .
C10 C46 C47 O6 136.8(2) . .
C50 C46 C47 O6 -84.1(2) . .
C47 O6 C48 C69 130.5(10) . .
C47 O6 C48 C49 74.6(9) . .
C54 O10 C55 C56 -104.8(16) . .
C54 O10 C75 C76 -136.8(16) . .
C51 O8 C50 O7 -0.3(4) . .
C51 O8 C50 C46 -179.4(2) . .
C11 C46 C50 O7 -12.5(3) . .
C10 C46 C50 O7 -85.3(3) . .
C47 C46 C50 O7 134.8(2) . .
C11 C46 C50 O8 166.61(18) . .
C10 C46 C50 O8 93.8(2) . .
C47 C46 C50 O8 -46.1(2) . .
C50 O8 C51 C52 95.2(8) . .
C50 O8 C51 C72 146.3(5) . .
C57 O12 C58 C59 94.1(5) . .
C57 O12 C58 C79 148.8(6) . .
C14 C23 C53 C57 8.5(3) 3_666 .
C24 C23 C53 C57 -149.87(18) . .
C22 C23 C53 C57 108.6(2) . .
C14 C23 C53 C22 -100.1(2) 3_666 .
C24 C23 C53 C22 101.51(19) . .
C14 C23 C53 C54 152.04(18) 3_666 .
C24 C23 C53 C54 -6.4(3) . .
C22 C23 C53 C54 -107.88(19) . .
C7 C22 C53 C57 146.97(17) . .
C30 C22 C53 C57 -11.1(3) 3_666 .
C23 C22 C53 C57 -111.23(19) . .
C7 C22 C53 C23 -101.80(18) . .
C30 C22 C53 C23 100.14(19) 3_666 .
C7 C22 C53 C54 6.9(2) . .
C30 C22 C53 C54 -151.13(17) 3_666 .
C23 C22 C53 C54 108.73(18) . .
C55 O10 C54 O9 17.5(11) . .
C75 O10 C54 O9 -12.9(10) . .
C55 O10 C54 C53 -162.0(10) . .
C75 O10 C54 C53 167.6(9) . .
C57 C53 C54 O9 -101.3(3) . .
C23 C53 C54 O9 113.0(2) . .
C22 C53 C54 O9 40.6(3) . .
C57 C53 C54 O10 78.3(2) . .
C23 C53 C54 O10 -67.5(2) . .
C22 C53 C54 O10 -139.8(2) . .
C58 O12 C57 O11 6.3(5) . .
C58 O12 C57 C53 -177.8(3) . .
C23 C53 C57 O11 -21.1(3) . .
C22 C53 C57 O11 52.8(3) . .
C54 C53 C57 O11 -165.9(2) . .
C23 C53 C57 O12 163.1(2) . .
C22 C53 C57 O12 -123.0(2) . .
C54 C53 C57 O12 18.3(3) . .
